data_4511480
loop_
_publ_author_name
'Dong, Yu-Bin'
'Wang, Le'
'Ma, Jian-Ping'
'Zhao, Xia-Xia'
'Shen, Da-Zhong'
'Huang, Ru-Qi'

_publ_section_title
;
 Ag(I) Complexes Generated from Double Schiff-Base Ligand with Thiazole as
 the Terminal Binding Sites
;
_journal_issue 11
_journal_name_full 'Crystal Growth &amp; Design'
_journal_page_first 2475
_journal_paper_doi 10.1021/cg060158g
_journal_volume 6
_journal_year 2006
_chemical_formula_sum 'C14 H18 Ag F6 N4 O S2 Sb'
_chemical_formula_weight 666.06
_chemical_name_systematic
; 
 ? 
;
_space_group_IT_number 13
_symmetry_cell_setting monoclinic
_symmetry_space_group_name_Hall '-P 2yc'
_symmetry_space_group_name_H-M 'P 1 2/c 1'
_atom_sites_solution_hydrogens geom
_atom_sites_solution_primary direct
_atom_sites_solution_secondary difmap
_audit_creation_method SHELXL-97
_cell_angle_alpha 90.00
_cell_angle_beta 110.993(6)
_cell_angle_gamma 90.00
_cell_formula_units_Z 4
_cell_length_a 14.381(6)
_cell_length_b 9.979(4)
_cell_length_c 16.373(7)
_cell_measurement_temperature 298(2)
_cell_volume 2193.7(16)
_computing_cell_refinement 'Bruker SMART'
_computing_data_collection 'Bruker SMART'
_computing_data_reduction 'Bruker SAINT'
_computing_molecular_graphics 'Bruker SHELXTL'
_computing_publication_material 'Bruker SHELXTL'
_computing_structure_refinement 'SHELXL-97 (Sheldrick, 1997)'
_computing_structure_solution 'SHELXS-97 (Sheldrick, 1990)'
_diffrn_ambient_temperature 298(2)
_diffrn_measured_fraction_theta_full 0.976
_diffrn_measured_fraction_theta_max 0.976
_diffrn_measurement_device_type 'CCD area detector'
_diffrn_measurement_method 'phi and omega scans'
_diffrn_radiation_monochromator graphite
_diffrn_radiation_source 'fine-focus sealed tube'
_diffrn_radiation_type MoK\a
_diffrn_radiation_wavelength 0.71073
_diffrn_reflns_av_R_equivalents 0.0619
_diffrn_reflns_av_sigmaI/netI 0.0540
_diffrn_reflns_limit_h_max 14
_diffrn_reflns_limit_h_min -17
_diffrn_reflns_limit_k_max 10
_diffrn_reflns_limit_k_min -12
_diffrn_reflns_limit_l_max 19
_diffrn_reflns_limit_l_min -19
_diffrn_reflns_number 11153
_diffrn_reflns_theta_full 25.50
_diffrn_reflns_theta_max 25.50
_diffrn_reflns_theta_min 2.04
_exptl_absorpt_coefficient_mu 2.377
_exptl_absorpt_correction_T_max 0.5993
_exptl_absorpt_correction_T_min 0.5558
_exptl_absorpt_correction_type multi-scan
_exptl_absorpt_process_details sadabs
_exptl_crystal_colour COLOURLESS
_exptl_crystal_density_diffrn 2.017
_exptl_crystal_density_method 'not measured'
_exptl_crystal_description block
_exptl_crystal_F_000 1288
_exptl_crystal_size_max 0.28
_exptl_crystal_size_mid 0.27
_exptl_crystal_size_min 0.24
_refine_diff_density_max 0.931
_refine_diff_density_min -0.728
_refine_diff_density_rms 0.121
_refine_ls_extinction_method none
_refine_ls_goodness_of_fit_ref 0.917
_refine_ls_hydrogen_treatment constr
_refine_ls_matrix_type full
_refine_ls_number_parameters 271
_refine_ls_number_reflns 3987
_refine_ls_number_restraints 5
_refine_ls_restrained_S_all 0.918
_refine_ls_R_factor_all 0.0972
_refine_ls_R_factor_gt 0.0620
_refine_ls_shift/su_max 0.000
_refine_ls_shift/su_mean 0.000
_refine_ls_structure_factor_coef Fsqd
_refine_ls_weighting_details 'calc w=1/[\s^2^(Fo^2^)+(0.1030P)^2^+0.0000P] where P=(Fo^2^+2Fc^2^)/3'
_refine_ls_weighting_scheme calc
_refine_ls_wR_factor_gt 0.1569
_refine_ls_wR_factor_ref 0.1743
_reflns_number_gt 2369
_reflns_number_total 3987
_reflns_threshold_expression >2sigma(I)
_cod_data_source_file cg060158gsi20060322_030649.cif
_cod_data_source_block 1
_cod_depositor_comments
;
The following automatic conversions were performed:

'_symmetry_cell_setting' value 'Monoclinic' changed to 'monoclinic'
according to
/usr/data/users/saulius/automatic-downloads/retrospective/ACS/lib/dictionaries/cif_core.dic
dictionary named 'cif_core.dic' version 2.4.2 from 2011-04-26.

Automatic conversion script
Id: cif_fix_values 2281 2013-09-26 08:29:07Z andrius 
;
_cod_original_cell_volume 2193.7(17)
_cod_original_sg_symbol_H-M P2/c
_cod_database_code 4511480

loop_
_symmetry_equiv_pos_as_xyz
'x, y, z'
'-x, y, -z+1/2'
'-x, -y, -z'
'x, -y, z-1/2'

loop_
_atom_site_label
_atom_site_type_symbol
_atom_site_fract_x
_atom_site_fract_y
_atom_site_fract_z
_atom_site_U_iso_or_equiv
_atom_site_adp_type
_atom_site_occupancy
_atom_site_symmetry_multiplicity
_atom_site_calc_flag
_atom_site_refinement_flags
Ag1 Ag 0.50304(4) 0.24586(5) 0.40672(4) 0.0780(3) Uani 1 1 d .
N1 N 0.6148(3) 0.0945(5) 0.4765(3) 0.0575(12) Uani 1 1 d .
N2 N 0.6283(4) 0.2139(5) 0.3298(3) 0.0589(13) Uani 1 1 d .
N3 N 0.6295(4) 0.2656(5) 0.2524(3) 0.0555(13) Uani 1 1 d .
N4 N 0.6102(3) 0.3945(5) 0.0978(3) 0.0570(12) Uani 1 1 d .
C1 C 0.6986(5) -0.0668(7) 0.5714(4) 0.080(2) Uani 1 1 d .
H11 H 0.7164 -0.1202 0.6212 0.095 Uiso 1 1 calc R
C2 C 0.6297(5) 0.0299(7) 0.5520(4) 0.0710(18) Uani 1 1 d .
H2 H 0.5947 0.0510 0.5883 0.085 Uiso 1 1 calc R
C3 C 0.6732(4) 0.0484(6) 0.4380(3) 0.0546(14) Uani 1 1 d .
C4 C 0.6798(4) 0.1087(6) 0.3578(3) 0.0560(14) Uani 1 1 d .
C5 C 0.7446(5) 0.0436(7) 0.3166(4) 0.083(2) Uani 1 1 d .
H5A H 0.7364 0.0873 0.2623 0.124 Uiso 1 1 calc R
H5B H 0.7266 -0.0492 0.3059 0.124 Uiso 1 1 calc R
H5C H 0.8129 0.0503 0.3551 0.124 Uiso 1 1 calc R
C6 C 0.6763(4) 0.3746(6) 0.2566(3) 0.0515(13) Uani 1 1 d .
C7 C 0.7396(6) 0.4435(7) 0.3399(4) 0.084(2) Uani 1 1 d .
H7A H 0.7362 0.3946 0.3893 0.126 Uiso 1 1 calc R
H7B H 0.7154 0.5330 0.3408 0.126 Uiso 1 1 calc R
H7C H 0.8073 0.4469 0.3427 0.126 Uiso 1 1 calc R
C8 C 0.6715(4) 0.4350(6) 0.1736(3) 0.0544(14) Uani 1 1 d .
C9 C 0.6254(5) 0.4652(7) 0.0315(4) 0.0730(18) Uani 1 1 d .
H9 H 0.5881 0.4500 -0.0272 0.088 Uiso 1 1 calc R
C10 C 0.6970(5) 0.5567(7) 0.0572(4) 0.0749(19) Uani 1 1 d .
H10 H 0.7158 0.6114 0.0198 0.090 Uiso 1 1 calc R
C11 C 0.0794(17) 0.791(2) 0.3749(17) 0.248(11) Uani 1 1 d D
H11B H 0.0698 0.7187 0.3332 0.298 Uiso 1 1 calc R
H11A H 0.1194 0.8623 0.3639 0.298 Uiso 1 1 calc R
C12 C -0.012(2) 0.837(3) 0.384(2) 0.41(3) Uani 1 1 d D
H12A H -0.0603 0.8610 0.3270 0.490 Uiso 1 1 calc R
H12B H 0.0010 0.9161 0.4211 0.490 Uiso 1 1 calc R
C13 C -0.0497(12) 0.729(2) 0.4225(19) 0.254(12) Uani 1 1 d D
H13A H -0.1108 0.6906 0.3820 0.305 Uiso 1 1 calc R
H13B H -0.0587 0.7552 0.4762 0.305 Uiso 1 1 calc R
C14 C 0.0368(19) 0.639(2) 0.438(2) 0.37(2) Uani 1 1 d D
H14A H 0.0347 0.5914 0.3862 0.449 Uiso 1 1 calc R
H14B H 0.0453 0.5769 0.4859 0.449 Uiso 1 1 calc R
S1 S 0.74884(14) 0.56003(19) 0.16685(11) 0.0776(6) Uani 1 1 d .
S2 S 0.74828(14) -0.07825(19) 0.49288(11) 0.0789(6) Uani 1 1 d .
Sb1 Sb 0.5000 0.74627(5) 0.2500 0.0699(3) Uani 1 2 d S
Sb2 Sb 0.0000 0.25839(7) 0.2500 0.0955(4) Uani 1 2 d S
F1 F 0.5000 0.9288(8) 0.2500 0.224(7) Uani 1 2 d S
F2 F 0.3615(4) 0.7456(4) 0.2033(4) 0.125(2) Uani 1 1 d .
F3 F 0.4976(7) 0.7477(7) 0.3600(4) 0.215(5) Uani 1 1 d .
F4 F 0.5105(18) 0.5660(9) 0.2790(11) 0.137(8) Uani 0.50 1 d P
F5 F 0.0000 0.0938(19) 0.2500 0.68(3) Uani 1 2 d S
F6 F -0.0643(15) 0.275(2) 0.3146(12) 0.57(2) Uani 1 1 d .
F7 F 0.1058(10) 0.2600(9) 0.3479(10) 0.349(10) Uani 1 1 d .
F8 F 0.0000 0.4269(13) 0.2500 0.437(19) Uani 1 2 d S
O1 O 0.1124(11) 0.7486(14) 0.4627(12) 0.237(8) Uani 1 1 d D

loop_
_atom_site_aniso_label
_atom_site_aniso_U_11
_atom_site_aniso_U_22
_atom_site_aniso_U_33
_atom_site_aniso_U_23
_atom_site_aniso_U_13
_atom_site_aniso_U_12
Ag1 0.0643(4) 0.0797(5) 0.0887(5) 0.0080(3) 0.0258(3) 0.0201(2)
N1 0.057(3) 0.070(3) 0.051(3) 0.010(2) 0.026(2) 0.007(2)
N2 0.051(3) 0.078(3) 0.050(3) 0.015(2) 0.021(2) 0.005(2)
N3 0.050(3) 0.073(4) 0.045(3) 0.014(2) 0.018(2) 0.001(2)
N4 0.057(3) 0.068(3) 0.047(3) 0.007(2) 0.021(2) -0.006(2)
C1 0.087(5) 0.099(6) 0.053(4) 0.020(4) 0.027(4) 0.010(4)
C2 0.072(4) 0.098(5) 0.052(4) 0.015(4) 0.032(3) 0.007(4)
C3 0.054(3) 0.062(4) 0.048(3) 0.002(3) 0.019(3) -0.001(3)
C4 0.048(3) 0.073(4) 0.052(3) 0.011(3) 0.024(3) 0.003(3)
C5 0.104(6) 0.083(5) 0.084(5) 0.015(4) 0.060(4) 0.025(4)
C6 0.046(3) 0.063(4) 0.046(3) 0.005(3) 0.017(3) 0.004(3)
C7 0.109(6) 0.085(5) 0.049(3) 0.001(4) 0.019(4) -0.018(4)
C8 0.051(3) 0.065(4) 0.048(3) 0.002(3) 0.019(3) -0.001(3)
C9 0.074(5) 0.098(5) 0.051(3) 0.008(4) 0.027(3) 0.001(4)
C10 0.085(5) 0.087(5) 0.063(4) 0.015(4) 0.039(4) -0.010(4)
C11 0.151(17) 0.29(2) 0.34(3) 0.08(2) 0.13(2) 0.053(17)
C12 0.32(4) 0.28(4) 0.64(6) 0.23(4) 0.18(4) 0.02(3)
C13 0.079(10) 0.29(3) 0.39(4) 0.067(19) 0.067(15) 0.026(11)
C14 0.45(5) 0.26(3) 0.48(5) 0.07(3) 0.25(5) 0.13(4)
S1 0.0785(13) 0.0865(13) 0.0685(10) 0.0064(9) 0.0271(9) -0.0256(9)
S2 0.0853(13) 0.0870(14) 0.0721(11) 0.0261(9) 0.0375(10) 0.0299(9)
Sb1 0.0783(5) 0.0641(5) 0.0701(5) 0.000 0.0300(4) 0.000
Sb2 0.0660(5) 0.0815(6) 0.1497(9) 0.000 0.0516(6) 0.000
F1 0.129(7) 0.077(5) 0.358(16) 0.000 -0.045(9) 0.000
F2 0.090(4) 0.116(5) 0.149(5) 0.015(3) 0.018(4) 0.003(2)
F3 0.182(8) 0.380(16) 0.103(5) 0.030(5) 0.075(5) 0.096(6)
F4 0.085(11) 0.087(6) 0.22(2) 0.034(8) 0.037(16) -0.010(7)
F5 1.03(8) 0.103(12) 0.60(5) 0.000 -0.07(5) 0.000
F6 0.45(3) 1.02(6) 0.36(2) -0.27(3) 0.31(2) -0.38(3)
F7 0.191(12) 0.320(17) 0.379(18) 0.129(11) -0.088(12) 0.035(7)
F8 0.189(14) 0.144(12) 0.72(4) 0.000 -0.15(2) 0.000
O1 0.138(10) 0.235(16) 0.258(16) 0.054(10) -0.027(10) -0.006(7)

loop_
_atom_type_symbol
_atom_type_description
_atom_type_scat_dispersion_real
_atom_type_scat_dispersion_imag
_atom_type_scat_source
C C 0.0033 0.0016 'International Tables Vol C Tables 4.2.6.8 and 6.1.1.4'
H H 0.0000 0.0000 'International Tables Vol C Tables 4.2.6.8 and 6.1.1.4'
N N 0.0061 0.0033 'International Tables Vol C Tables 4.2.6.8 and 6.1.1.4'
F F 0.0171 0.0103 'International Tables Vol C Tables 4.2.6.8 and 6.1.1.4'
S S 0.1246 0.1234 'International Tables Vol C Tables 4.2.6.8 and 6.1.1.4'
Ag Ag -0.8971 1.1015 'International Tables Vol C Tables 4.2.6.8 and 6.1.1.4'
Sb Sb -0.5866 1.5461 'International Tables Vol C Tables 4.2.6.8 and 6.1.1.4'
O O 0.0106 0.0060 'International Tables Vol C Tables 4.2.6.8 and 6.1.1.4'

loop_
_geom_angle_atom_site_label_1
_geom_angle_atom_site_label_2
_geom_angle_atom_site_label_3
_geom_angle
_geom_angle_site_symmetry_1
_geom_angle_site_symmetry_3
N4 Ag1 N1 151.63(16) 2_655 .
N4 Ag1 N2 135.65(16) 2_655 .
N1 Ag1 N2 70.02(16) . .
N4 Ag1 N3 69.40(15) 2_655 2_655
N1 Ag1 N3 134.48(16) . 2_655
N2 Ag1 N3 84.83(16) . 2_655
C3 N1 C2 111.1(5) . .
C3 N1 Ag1 118.0(4) . .
C2 N1 Ag1 130.7(4) . .
C4 N2 N3 116.3(5) . .
C4 N2 Ag1 110.4(4) . .
N3 N2 Ag1 130.6(4) . .
C6 N3 N2 117.0(5) . .
C6 N3 Ag1 107.5(3) . 2_655
N2 N3 Ag1 130.0(4) . 2_655
C8 N4 C9 110.3(5) . .
C8 N4 Ag1 119.0(3) . 2_655
C9 N4 Ag1 130.4(4) . 2_655
C2 C1 S2 110.4(5) . .
C1 C2 N1 115.1(6) . .
N1 C3 C4 123.0(5) . .
N1 C3 S2 113.9(4) . .
C4 C3 S2 122.9(4) . .
N2 C4 C3 116.2(5) . .
N2 C4 C5 125.4(5) . .
C3 C4 C5 118.4(5) . .
N3 C6 C8 117.1(5) . .
N3 C6 C7 125.3(5) . .
C8 C6 C7 117.6(5) . .
N4 C8 C6 123.1(5) . .
N4 C8 S1 113.6(4) . .
C6 C8 S1 123.2(4) . .
C10 C9 N4 115.3(6) . .
C9 C10 S1 110.5(5) . .
O1 C11 C12 88.8(17) . .
C11 C12 C13 107.4(19) . .
C12 C13 C14 96.0(19) . .
C13 C14 O1 95.4(16) . .
C10 S1 C8 90.3(3) . .
C1 S2 C3 89.5(3) . .
F3 Sb1 F3 179.1(5) 2_655 .
F3 Sb1 F1 89.6(2) 2_655 .
F3 Sb1 F1 89.6(2) . .
F3 Sb1 F4 77.4(7) 2_655 2_655
F3 Sb1 F4 103.5(7) . 2_655
F1 Sb1 F4 166.1(5) . 2_655
F3 Sb1 F4 103.5(7) 2_655 .
F3 Sb1 F4 77.4(7) . .
F1 Sb1 F4 166.1(5) . .
F4 Sb1 F4 27.7(10) 2_655 .
F3 Sb1 F2 90.6(4) 2_655 2_655
F3 Sb1 F2 89.5(4) . 2_655
F1 Sb1 F2 90.22(12) . 2_655
F4 Sb1 F2 94.5(8) 2_655 2_655
F4 Sb1 F2 85.1(8) . 2_655
F3 Sb1 F2 89.5(4) 2_655 .
F3 Sb1 F2 90.6(4) . .
F1 Sb1 F2 90.22(12) . .
F4 Sb1 F2 85.1(8) 2_655 .
F4 Sb1 F2 94.5(8) . .
F2 Sb1 F2 179.6(2) 2_655 .
F5 Sb2 F6 95.8(7) . 2
F5 Sb2 F6 95.8(7) . .
F6 Sb2 F6 168.4(15) 2 .
F5 Sb2 F8 180.000(2) . .
F6 Sb2 F8 84.2(7) 2 .
F6 Sb2 F8 84.2(7) . .
F5 Sb2 F7 90.5(3) . 2
F6 Sb2 F7 85.1(10) 2 2
F6 Sb2 F7 94.8(10) . 2
F8 Sb2 F7 89.5(3) . 2
F5 Sb2 F7 90.5(3) . .
F6 Sb2 F7 94.8(10) 2 .
F6 Sb2 F7 85.1(10) . .
F8 Sb2 F7 89.5(3) . .
F7 Sb2 F7 178.9(6) 2 .
F4 F4 Sb1 76.1(5) 2_655 .
C11 O1 C14 90.1(17) . .

loop_
_geom_bond_atom_site_label_1
_geom_bond_atom_site_label_2
_geom_bond_distance
_geom_bond_site_symmetry_2
Ag1 N4 2.184(5) 2_655
Ag1 N1 2.204(5) .
Ag1 N2 2.560(5) .
Ag1 N3 2.627(5) 2_655
N1 C3 1.301(7) .
N1 C2 1.342(7) .
N2 C4 1.271(7) .
N2 N3 1.374(6) .
N3 C6 1.268(6) .
N3 Ag1 2.627(5) 2_655
N4 C8 1.303(6) .
N4 C9 1.377(7) .
N4 Ag1 2.184(5) 2_655
C1 C2 1.337(9) .
C1 S2 1.684(7) .
C3 C4 1.478(7) .
C3 S2 1.696(6) .
C4 C5 1.481(8) .
C6 C8 1.466(7) .
C6 C7 1.507(8) .
C8 S1 1.701(6) .
C9 C10 1.327(9) .
C10 S1 1.679(6) .
C11 O1 1.409(16) .
C11 C12 1.448(18) .
C12 C13 1.456(17) .
C13 C14 1.475(17) .
C14 O1 1.490(19) .
Sb1 F3 1.813(6) 2_655
Sb1 F3 1.813(6) .
Sb1 F1 1.822(8) .
Sb1 F4 1.853(9) 2_655
Sb1 F4 1.853(9) .
Sb1 F2 1.860(6) 2_655
Sb1 F2 1.860(6) .
Sb2 F5 1.643(19) .
Sb2 F6 1.644(14) 2
Sb2 F6 1.644(14) .
Sb2 F8 1.682(13) .
Sb2 F7 1.771(11) 2
Sb2 F7 1.771(11) .
F4 F4 0.89(3) 2_655

loop_
_geom_torsion_atom_site_label_1
_geom_torsion_atom_site_label_2
_geom_torsion_atom_site_label_3
_geom_torsion_atom_site_label_4
_geom_torsion
_geom_torsion_site_symmetry_1
_geom_torsion_site_symmetry_4
N4 Ag1 N1 C3 -170.2(4) 2_655 .
N2 Ag1 N1 C3 -12.1(4) . .
N3 Ag1 N1 C3 48.5(5) 2_655 .
N4 Ag1 N1 C2 16.0(8) 2_655 .
N2 Ag1 N1 C2 174.1(6) . .
N3 Ag1 N1 C2 -125.3(5) 2_655 .
N4 Ag1 N2 C4 178.9(4) 2_655 .
N1 Ag1 N2 C4 13.6(4) . .
N3 Ag1 N2 C4 -127.8(4) 2_655 .
N4 Ag1 N2 N3 -21.0(6) 2_655 .
N1 Ag1 N2 N3 173.7(5) . .
N3 Ag1 N2 N3 32.3(4) 2_655 .
C4 N2 N3 C6 -108.9(6) . .
Ag1 N2 N3 C6 92.0(6) . .
C4 N2 N3 Ag1 101.1(6) . 2_655
Ag1 N2 N3 Ag1 -58.0(6) . 2_655
S2 C1 C2 N1 0.5(8) . .
C3 N1 C2 C1 -0.8(8) . .
Ag1 N1 C2 C1 173.4(5) . .
C2 N1 C3 C4 -174.2(6) . .
Ag1 N1 C3 C4 10.8(7) . .
C2 N1 C3 S2 0.7(7) . .
Ag1 N1 C3 S2 -174.2(3) . .
N3 N2 C4 C3 -176.2(5) . .
Ag1 N2 C4 C3 -13.0(6) . .
N3 N2 C4 C5 3.8(9) . .
Ag1 N2 C4 C5 167.0(5) . .
N1 C3 C4 N2 3.4(8) . .
S2 C3 C4 N2 -171.1(5) . .
N1 C3 C4 C5 -176.6(6) . .
S2 C3 C4 C5 8.9(8) . .
N2 N3 C6 C8 -175.6(5) . .
Ag1 N3 C6 C8 -19.3(6) 2_655 .
N2 N3 C6 C7 7.1(9) . .
Ag1 N3 C6 C7 163.4(5) 2_655 .
C9 N4 C8 C6 -177.3(5) . .
Ag1 N4 C8 C6 7.4(7) 2_655 .
C9 N4 C8 S1 0.2(6) . .
Ag1 N4 C8 S1 -175.1(3) 2_655 .
N3 C6 C8 N4 11.2(8) . .
C7 C6 C8 N4 -171.3(6) . .
N3 C6 C8 S1 -166.0(4) . .
C7 C6 C8 S1 11.5(8) . .
C8 N4 C9 C10 0.2(9) . .
Ag1 N4 C9 C10 174.8(5) 2_655 .
N4 C9 C10 S1 -0.5(8) . .
O1 C11 C12 C13 -49(3) . .
C11 C12 C13 C14 6(4) . .
C12 C13 C14 O1 37(3) . .
C9 C10 S1 C8 0.5(6) . .
N4 C8 S1 C10 -0.4(5) . .
C6 C8 S1 C10 177.1(5) . .
C2 C1 S2 C3 0.0(6) . .
N1 C3 S2 C1 -0.4(5) . .
C4 C3 S2 C1 174.6(5) . .
F3 Sb1 F4 F4 -20(4) 2_655 2_655
F3 Sb1 F4 F4 160(4) . 2_655
F1 Sb1 F4 F4 180.000(11) . 2_655
F2 Sb1 F4 F4 -109(3) 2_655 2_655
F2 Sb1 F4 F4 70(3) . 2_655
C12 C11 O1 C14 70(2) . .
C13 C14 O1 C11 -71(2) . .
